data_4337863
loop_
_publ_author_name
'Cui, Huiling'
'Goddard, Richard'
'P\"orschke, Klaus-Richard'
'Hamacher, Alexandra'
'Kassack, Matthias U.'

_publ_section_title
;
 Bispidine Analogues of Cisplatin, Carboplatin, and Oxaliplatin.
 Synthesis, Structures, and Cytotoxicity.
;
_journal_issue 7
_journal_name_full 'Inorganic chemistry'
_journal_page_first 3371
_journal_paper_doi 10.1021/ic402737f
_journal_volume 53
_journal_year 2014
_chemical_compound_source water
_chemical_formula_moiety 'C7 H14 Cl2 N2 Pt, 3(H2 O)'
_chemical_formula_sum 'C7 H20 Cl2 N2 O3 Pt'
_chemical_formula_weight 446.24
_chemical_name_systematic
;
 N,N'-3,7-diazabicyclo[3.3.1]nonane-dichloro-platinum(ii) trihydrate
;
_space_group_IT_number 62
_symmetry_cell_setting orthorhombic
_symmetry_Int_Tables_number 62
_symmetry_space_group_name_Hall '-P 2ac 2n'
_symmetry_space_group_name_H-M 'P n m a'
_atom_sites_solution_hydrogens geom
_atom_sites_solution_primary direct
_atom_sites_solution_secondary difmap
_audit_block_code CUI-CA-144-01
_audit_creation_date 2012-06-13
_cell_angle_alpha 90.00
_cell_angle_beta 90.00
_cell_angle_gamma 90.00
_cell_formula_units_Z 4
_cell_length_a 11.5643(8)
_cell_length_b 12.4656(12)
_cell_length_c 8.8240(6)
_cell_measurement_reflns_used 33444
_cell_measurement_temperature 100
_cell_measurement_theta_max 32.9996
_cell_measurement_theta_min 2.8194
_cell_volume 1272.03(17)
_computing_cell_refinement 'DENZO (Bruker AXS, 2006)'
_computing_data_collection 'DATCOL (Bruker AXS, 2006)'
_computing_data_reduction 'DENZO (Bruker AXS, 2006)'
_computing_molecular_graphics 'DIAMOND (Crystal Impact GbR, 2005)'
_computing_structure_refinement 'SHELXL-97 (Sheldrick, 2008)'
_computing_structure_solution 'SHELXS-97 (Sheldrick, 2008)'
_diffrn_ambient_temperature 100
_diffrn_detector_area_resol_mean 18.02
_diffrn_measured_fraction_theta_full 0.994
_diffrn_measured_fraction_theta_max 0.994
_diffrn_measurement_device_type 'Bruker AXS Enraf-Nonius KappaCCD'
_diffrn_measurement_method 'CCD \f- and \w-scans'
_diffrn_radiation_monochromator graphite
_diffrn_radiation_source '0.2 x 2mm^2^ focus rotating anode'
_diffrn_radiation_type MoK\a
_diffrn_radiation_wavelength 0.71073
_diffrn_reflns_av_R_equivalents 0.0252
_diffrn_reflns_av_sigmaI/netI 0.0106
_diffrn_reflns_limit_h_max 17
_diffrn_reflns_limit_h_min -17
_diffrn_reflns_limit_k_max 19
_diffrn_reflns_limit_k_min -19
_diffrn_reflns_limit_l_max 13
_diffrn_reflns_limit_l_min -13
_diffrn_reflns_number 30340
_diffrn_reflns_theta_full 33.15
_diffrn_reflns_theta_max 33.15
_diffrn_reflns_theta_min 4.37
_exptl_absorpt_coefficient_mu 11.442
_exptl_absorpt_correction_T_max 0.50642
_exptl_absorpt_correction_T_min 0.04427
_exptl_absorpt_correction_type gaussian
_exptl_absorpt_process_details 'SADABS (Bruker AXS, 2008)'
_exptl_crystal_colour yellow
_exptl_crystal_density_diffrn 2.330
_exptl_crystal_description plate
_exptl_crystal_F_000 848
_exptl_crystal_size_max 0.38
_exptl_crystal_size_mid 0.28
_exptl_crystal_size_min 0.06
_refine_diff_density_max 0.649
_refine_diff_density_min -1.607
_refine_diff_density_rms 0.135
_refine_ls_extinction_method none
_refine_ls_goodness_of_fit_ref 1.307
_refine_ls_hydrogen_treatment mixed
_refine_ls_matrix_type full
_refine_ls_number_parameters 90
_refine_ls_number_reflns 2512
_refine_ls_number_restraints 0
_refine_ls_restrained_S_all 1.307
_refine_ls_R_factor_all 0.0123
_refine_ls_R_factor_gt 0.0116
_refine_ls_shift/su_max 0.001
_refine_ls_shift/su_mean 0.000
_refine_ls_structure_factor_coef Fsqd
_refine_ls_weighting_details 'calc w=1/[\s^2^(Fo^2^)+(0.0088P)^2^+1.0376P] where P=(Fo^2^+2Fc^2^)/3'
_refine_ls_weighting_scheme calc
_refine_ls_wR_factor_gt 0.0281
_refine_ls_wR_factor_ref 0.0284
_reflns_number_gt 2460
_reflns_number_total 2512
_reflns_threshold_expression >2sigma(I)
_cod_data_source_file ic402737f_si_002.cif
_cod_data_source_block 1c
_cod_depositor_comments 'Adding full bibliography for 4337861--4337865.cif.'
_cod_original_sg_symbol_Hall '-p 2ac 2n'
_cod_original_sg_symbol_H-M 'p n m a'
_cod_database_code 4337863

loop_
_symmetry_equiv_pos_as_xyz
'x, y, z'
'-x+1/2, -y, z+1/2'
'x+1/2, -y+1/2, -z+1/2'
'-x, y+1/2, -z'
'-x, -y, -z'
'x-1/2, y, -z-1/2'
'-x-1/2, y-1/2, z-1/2'
'x, -y-1/2, z'

loop_
_atom_site_label
_atom_site_type_symbol
_atom_site_fract_x
_atom_site_fract_y
_atom_site_fract_z
_atom_site_U_iso_or_equiv
_atom_site_adp_type
_atom_site_occupancy
_atom_site_symmetry_multiplicity
_atom_site_calc_flag
_atom_site_refinement_flags
C1 C 0.75009(12) 0.35314(11) 0.07555(16) 0.0113(2) Uani 1 1 d .
H1A H 0.6987 0.4160 0.0629 0.014 Uiso 1 1 calc R
H1B H 0.7811 0.3544 0.1801 0.014 Uiso 1 1 calc R
C2 C 0.68024(17) 0.2500 0.0518(2) 0.0110(3) Uani 1 2 d S
H2 H 0.6140 0.2500 0.1247 0.013 Uiso 1 2 calc SR
C3 C 0.63131(17) 0.2500 -0.1102(2) 0.0123(3) Uani 1 2 d S
H3A H 0.5830 0.1855 -0.1270 0.015 Uiso 0.50 1 calc PR
H3B H 0.5830 0.3145 -0.1270 0.015 Uiso 0.50 1 calc PR
C4 C 0.73511(17) 0.2500 -0.2186(2) 0.0113(3) Uani 1 2 d S
H4 H 0.7049 0.2500 -0.3248 0.014 Uiso 1 2 calc SR
C5 C 0.80510(12) 0.35251(12) -0.19548(16) 0.0117(2) Uani 1 1 d .
H5B H 0.8716 0.3530 -0.2661 0.014 Uiso 1 1 calc R
H5A H 0.7561 0.4155 -0.2188 0.014 Uiso 1 1 calc R
Cl1 Cl 1.10581(3) 0.38324(3) 0.06919(4) 0.01179(6) Uani 1 1 d .
N1 N 0.84835(10) 0.36061(10) -0.03533(14) 0.00973(19) Uani 1 1 d .
H1 H 0.8817 0.4280 -0.0240 0.012 Uiso 1 1 calc R
O1 O 0.86367(17) 0.2500 0.4435(2) 0.0247(4) Uani 1 2 d S
H1C H 0.799(4) 0.2500 0.434(5) 0.037 Uiso 1 2 d S
H1D H 0.892(5) 0.308(5) 0.420(7) 0.037 Uiso 0.50 1 d P
O2 O 0.95031(14) 0.44960(14) 0.37514(19) 0.0266(3) Uani 1 1 d .
H2A H 0.983(5) 0.472(6) 0.439(9) 0.040 Uiso 0.50 1 d P
H2B H 0.930(6) 0.405(6) 0.397(8) 0.040 Uiso 0.50 1 d P
H2C H 0.992(3) 0.445(3) 0.306(4) 0.040 Uiso 1 1 d .
Pt1 Pt 0.971738(6) 0.2500 0.012618(8) 0.00677(2) Uani 1 2 d S

loop_
_atom_site_aniso_label
_atom_site_aniso_U_11
_atom_site_aniso_U_22
_atom_site_aniso_U_33
_atom_site_aniso_U_23
_atom_site_aniso_U_13
_atom_site_aniso_U_12
C1 0.0093(5) 0.0119(6) 0.0126(6) -0.0015(4) 0.0011(4) 0.0021(4)
C2 0.0088(7) 0.0127(8) 0.0116(8) 0.000 0.0018(6) 0.000
C3 0.0084(7) 0.0141(8) 0.0144(8) 0.000 -0.0016(6) 0.000
C4 0.0103(8) 0.0129(8) 0.0105(8) 0.000 -0.0018(6) 0.000
C5 0.0120(6) 0.0125(6) 0.0106(5) 0.0029(4) -0.0014(4) -0.0001(5)
Cl1 0.00942(12) 0.00830(12) 0.01764(15) -0.00022(10) -0.00226(10) -0.00130(10)
N1 0.0084(4) 0.0084(5) 0.0123(5) 0.0007(4) -0.0005(4) 0.0001(4)
O1 0.0129(7) 0.0389(11) 0.0224(9) 0.000 0.0011(7) 0.000
O2 0.0252(7) 0.0291(7) 0.0255(7) -0.0011(6) 0.0046(5) 0.0052(6)
Pt1 0.00613(3) 0.00620(3) 0.00797(3) 0.000 -0.00010(2) 0.000

loop_
_atom_type_symbol
_atom_type_description
_atom_type_scat_dispersion_real
_atom_type_scat_dispersion_imag
_atom_type_scat_source
C C 0.0033 0.0016 'International Tables Vol C Tables 4.2.6.8 and 6.1.1.4'
H H 0.0000 0.0000 'International Tables Vol C Tables 4.2.6.8 and 6.1.1.4'
Cl Cl 0.1484 0.1585 'International Tables Vol C Tables 4.2.6.8 and 6.1.1.4'
N N 0.0061 0.0033 'International Tables Vol C Tables 4.2.6.8 and 6.1.1.4'
O O 0.0106 0.0060 'International Tables Vol C Tables 4.2.6.8 and 6.1.1.4'
Pt Pt -1.7033 8.3905 'International Tables Vol C Tables 4.2.6.8 and 6.1.1.4'

loop_
_exptl_crystal_face_index_h
_exptl_crystal_face_index_k
_exptl_crystal_face_index_l
_exptl_crystal_face_perp_dist
0.00 -1.00 0.00 0.0300
0.00 1.00 0.00 0.0300
-1.00 0.00 -1.00 0.1400
1.00 0.00 1.00 0.1400
1.00 0.00 -1.00 0.1900
-1.00 0.00 1.00 0.1900

loop_
_geom_angle_atom_site_label_1
_geom_angle_atom_site_label_2
_geom_angle_atom_site_label_3
_geom_angle
_geom_angle_site_symmetry_1
_geom_angle_site_symmetry_3
_geom_angle_publ_flag
N1 C1 C2 111.20(12) . . y
N1 C1 H1A 109.4 . . y
C2 C1 H1A 109.4 . . y
N1 C1 H1B 109.4 . . y
C2 C1 H1B 109.4 . . y
H1A C1 H1B 108.0 . . y
C1 C2 C1 114.03(16) 8_565 . y
C1 C2 C3 108.73(11) 8_565 . y
C1 C2 C3 108.73(11) . . y
C1 C2 H2 108.4 8_565 . y
C1 C2 H2 108.4 . . y
C3 C2 H2 108.4 . . y
C4 C3 C2 106.97(16) . . y
C4 C3 H3A 110.3 . . y
C2 C3 H3A 110.3 . . y
C4 C3 H3B 110.3 . . y
C2 C3 H3B 110.3 . . y
H3A C3 H3B 108.6 . . y
C5 C4 C5 113.69(16) 8_565 . y
C5 C4 C3 109.34(11) 8_565 . y
C5 C4 C3 109.34(11) . . y
C5 C4 H4 108.1 8_565 . y
C5 C4 H4 108.1 . . y
C3 C4 H4 108.1 . . y
N1 C5 C4 111.02(12) . . y
N1 C5 H5B 109.4 . . y
C4 C5 H5B 109.4 . . y
N1 C5 H5A 109.4 . . y
C4 C5 H5A 109.4 . . y
H5B C5 H5A 108.0 . . y
C1 N1 C5 110.89(10) . . y
C1 N1 Pt1 110.73(8) . . y
C5 N1 Pt1 112.62(9) . . y
C1 N1 H1 107.4 . . y
C5 N1 H1 107.4 . . y
Pt1 N1 H1 107.4 . . y
H1C O1 H1D 112(4) . . y
H2A O2 H2B 107(8) . . y
H2A O2 H2C 108(6) . . y
H2B O2 H2C 113(6) . . y
N1 Pt1 N1 85.63(7) . 8_565 y
N1 Pt1 Cl1 177.10(3) . 8_565 y
N1 Pt1 Cl1 91.62(4) 8_565 8_565 y
N1 Pt1 Cl1 91.62(4) . . y
N1 Pt1 Cl1 177.09(3) 8_565 . y
Cl1 Pt1 Cl1 91.114(17) 8_565 . y

loop_
_geom_bond_atom_site_label_1
_geom_bond_atom_site_label_2
_geom_bond_distance
_geom_bond_site_symmetry_2
_geom_bond_publ_flag
C1 N1 1.5023(18) . y
C1 C2 1.5328(18) . y
C1 H1A 0.9900 . y
C1 H1B 0.9900 . y
C2 C1 1.5327(18) 8_565 y
C2 C3 1.537(3) . y
C2 H2 1.0000 . y
C3 C4 1.535(3) . y
C3 H3A 0.9900 . y
C3 H3B 0.9900 . y
C4 C5 1.5264(18) 8_565 y
C4 C5 1.5264(18) . y
C4 H4 1.0000 . y
C5 N1 1.5024(18) . y
C5 H5B 0.9900 . y
C5 H5A 0.9900 . y
Cl1 Pt1 2.3263(3) . y
N1 Pt1 2.0289(12) . y
N1 H1 0.9300 . y
O1 H1C 0.75(5) . y
O1 H1D 0.83(6) . y
O2 H2A 0.73(7) . y
O2 H2B 0.64(7) . y
O2 H2C 0.78(3) . y
Pt1 N1 2.0289(12) 8_565 y
Pt1 Cl1 2.3262(3) 8_565 y
